data_7704274
loop_
_publ_author_name
'Rajn\'ak, Cyril'
'Titi\<s, J\'an'
'Moncol', J\'an'
'Bo\<ca, Roman'

_publ_section_title
;
 Effect of the distant substituent on the slow magnetic relaxation of the
 mononuclear Co(ii) complex with pincer-type ligands.
;
_journal_issue 14
_journal_name_full 'Dalton transactions (Cambridge, England : 2003)'
_journal_page_first 4206
_journal_page_last 4210
_journal_paper_doi 10.1039/d0dt00096e
_journal_volume 49
_journal_year 2020
_chemical_formula_moiety 'C14 H18 Co N2 O4, 2(C8 H5 N2 O6)'
_chemical_formula_sum 'C30 H28 Co N6 O16'
_chemical_formula_weight 787.51
_space_group_crystal_system monoclinic
_space_group_IT_number 15
_space_group_name_Hall '-C 2yc'
_space_group_name_H-M_alt 'C 1 2/c 1'
_atom_sites_solution_hydrogens mixed
_atom_sites_solution_primary dual
_audit_creation_date 2019-08-05
_audit_creation_method
;
Olex2 1.2
(compiled 2017.08.10 svn.r3458 for OlexSys, GUI svn.r5506)
;
_audit_update_record
;
2019-08-05 deposited with the CCDC.	2020-03-02 downloaded from the CCDC.
;
_cell_angle_alpha 90
_cell_angle_beta 101.280(2)
_cell_angle_gamma 90
_cell_formula_units_Z 8
_cell_length_a 27.2275(6)
_cell_length_b 16.8312(5)
_cell_length_c 14.5288(3)
_cell_measurement_reflns_used 27896
_cell_measurement_temperature 100
_cell_measurement_theta_max 72.10
_cell_measurement_theta_min 3.10
_cell_volume 6529.5(3)
_computing_cell_refinement
;
X-Area Recipe 1.33.0.0 (STOE, 2015)
;
_computing_data_collection
;
X-Area Pilatus3_SV 1.31.150.0 (STOE, 2018)
;
_computing_data_reduction
;
X-Area Integrate 1.73.1.0 (STOE, 2018)
X-Area LANA 1.73.2.0 (STOE, 2018)
;
_computing_molecular_graphics 'Olex2 (Dolomanov et al., 2009)'
_computing_publication_material
;
STOE & Cie GmbH, X-Area, software package for collecting single-crystal or
multi-domain crystal data on STOE area-detector diffractometers, for image 
processing, for the correction and scaling of reflection intensities and 
for outlier rejection, version 1.84, Darmstadt 2018
;
_computing_structure_refinement 'ShelXL (Sheldrick, 2015)'
_computing_structure_solution 'ShelXT (Sheldrick, 2015)'
_diffrn_ambient_temperature 100
_diffrn_detector 'Pilatus3R 300K'
_diffrn_detector_area_resol_mean 5.81
_diffrn_detector_type 'DECTRIS PILATUS3R 300K'
_diffrn_measured_fraction_theta_full 0.991
_diffrn_measured_fraction_theta_max 0.968
_diffrn_measurement_device 'Eulerian 4-circle diffractometer'
_diffrn_measurement_device_type 'Stoe StadiVari'
_diffrn_measurement_method '\w scans'
_diffrn_radiation_collimation '0.6 mm diameter'
_diffrn_radiation_monochromator 'Graded multilayer mirror'
_diffrn_radiation_polarisn_norm 270
_diffrn_radiation_type CuK\a
_diffrn_radiation_wavelength 1.54186
_diffrn_reflns_av_R_equivalents 0.0397
_diffrn_reflns_av_unetI/netI 0.0339
_diffrn_reflns_Laue_measured_fraction_full 0.991
_diffrn_reflns_Laue_measured_fraction_max 0.968
_diffrn_reflns_limit_h_max 33
_diffrn_reflns_limit_h_min -24
_diffrn_reflns_limit_k_max 20
_diffrn_reflns_limit_k_min -18
_diffrn_reflns_limit_l_max 17
_diffrn_reflns_limit_l_min -15
_diffrn_reflns_number 35970
_diffrn_reflns_point_group_measured_fraction_full 0.991
_diffrn_reflns_point_group_measured_fraction_max 0.968
_diffrn_reflns_theta_full 67.686
_diffrn_reflns_theta_max 71.638
_diffrn_reflns_theta_min 3.104
_diffrn_source 'Genix3D Cu HF'
_diffrn_source_current 0.600
_diffrn_source_power 0.030
_diffrn_source_voltage 50
_exptl_absorpt_coefficient_mu 4.903
_exptl_absorpt_correction_T_max 0.563
_exptl_absorpt_correction_T_min 0.024
_exptl_absorpt_correction_type multi-scan
_exptl_absorpt_process_details
;
STOE LANA, J. Koziskova, F. Hahn, J. Richter, J. Kozisek, 
Acta Chimica Slovaca, vol. 9, no. 2, 2016, pp. 136 - 140.
;
_exptl_crystal_colour pink
_exptl_crystal_colour_primary pink
_exptl_crystal_density_diffrn 1.602
_exptl_crystal_description prism
_exptl_crystal_F_000 3240
_exptl_crystal_size_max 0.2
_exptl_crystal_size_mid 0.16
_exptl_crystal_size_min 0.16
_refine_diff_density_max 0.727
_refine_diff_density_min -0.510
_refine_diff_density_rms 0.056
_refine_ls_extinction_method none
_refine_ls_goodness_of_fit_ref 1.031
_refine_ls_hydrogen_treatment constr
_refine_ls_matrix_type full
_refine_ls_number_parameters 506
_refine_ls_number_reflns 6181
_refine_ls_number_restraints 85
_refine_ls_restrained_S_all 1.129
_refine_ls_R_factor_all 0.0620
_refine_ls_R_factor_gt 0.0424
_refine_ls_shift/su_max 0.001
_refine_ls_shift/su_mean 0.000
_refine_ls_structure_factor_coef Fsqd
_refine_ls_weighting_details 'w=1/[\s^2^(Fo^2^)+(0.0339P)^2^+13.7886P] where P=(Fo^2^+2Fc^2^)/3'
_refine_ls_weighting_scheme calc
_refine_ls_wR_factor_gt 0.0862
_refine_ls_wR_factor_ref 0.0942
_reflns_Friedel_coverage 0.000
_reflns_number_gt 4910
_reflns_number_total 6181
_reflns_threshold_expression 'I > 2\s(I)'
_cod_data_source_file d0dt00096e2.cif
_cod_data_source_block 1
_cod_database_code 7704274
_shelx_shelxl_version_number 2018/3
_shelx_space_group_comment
;
The symmetry employed for this shelxl refinement is uniquely defined
by the following loop, which should always be used as a source of
symmetry information in preference to the above space-group names.
They are only intended as comments.
;
_shelx_estimated_absorpt_t_max 0.508
_shelx_estimated_absorpt_t_min 0.441
_olex2_refinement_description
;
1. Fixed Uiso
 At 1.2 times of:
  All C(H) groups, All C(H,H) groups
 At 1.5 times of:
  All C(H,H,H) groups, All C(H,H,H,H,H,H) groups, All O(H) groups
2. Restrained distances
 C26-N5A \\sim C26-N5B \\sim C18-N3A \\sim C18-N3B
 with sigma of 0.005
 N5A-O13A \\sim N5B-O13B \\sim N5A-O14A \\sim N5B-O14B
 with sigma of 0.005
 N6-O15A \\sim N6-O15B \\sim N6-O16A \\sim N6-O16B
 with sigma of 0.005
 N3A-O9A \\sim N3A-O10A \\sim N3B-O9B \\sim N3B-O10B
 with sigma of 0.005
 O13A-O14A \\sim O13B-O14B \\sim O15A-O16A \\sim O15B-O16B
 with sigma of 0.01
 O9A-O10A \\sim O9B-O10B
 with sigma of 0.01
 C26-O13A \\sim C26-O13B \\sim C26-O14A \\sim C26-O14B
 with sigma of 0.01
 C28-O15A \\sim C28-O15B \\sim C28-O16A \\sim C28-O16B
 with sigma of 0.01
 C18-O9A \\sim C18-O10A \\sim C18-O9B \\sim C18-O10B
 with sigma of 0.01
3. Uiso/Uaniso restraints and constraints
Uanis(O13A) = Uanis(O14A)
Uanis(O13B) = Uanis(O14B)
Uanis(O15B) = Uanis(O16B)
Uanis(O15A) = Uanis(O16A)
Uanis(N5A) = Uanis(N5B)
Uanis(N3A) = Uanis(N3B)
Uanis(O10A) = Uanis(O10B)
Uanis(O9A) = Uanis(O9B)
4. Rigid body (RIGU) restrains
 O9A, O10A, N3A, O13A, O14A, O15A, O16A, O9B, O10B, N3B, O13B, O14B, O15B,
 O16B, N5A, N5B
 with sigma for 1-2 distances of 0.004 and sigma for 1-3 distances of 0.004
5. Others
 Sof(O13B)=Sof(O14B)=Sof(N5B)=1-FVAR(1)
 Sof(O13A)=Sof(O14A)=Sof(N5A)=FVAR(1)
 Sof(O15B)=Sof(O16B)=1-FVAR(2)
 Sof(O15A)=Sof(O16A)=FVAR(2)
 Sof(O9B)=Sof(O10B)=Sof(N3B)=1-FVAR(3)
 Sof(O9A)=Sof(O10A)=Sof(N3A)=FVAR(3)
 Fixed Sof: H30A(0.5) H30B(0.5) H30C(0.5) H30D(0.5) H30E(0.5) H30F(0.5)
6.a Riding coordinates:
 O1(H1), O2(H2), O3(H3), O4(H4)
6.b Secondary CH2 refined with riding coordinates:
 C1(H1A,H1B), C7(H7A,H7B), C8(H8A,H8B), C14(H14A,H14B)
6.c Aromatic/amide H refined with riding coordinates:
 C3(H3A), C4(H4A), C5(H5), C10(H10), C11(H11), C12(H12), C17(H17), C21(H21),
 C25(H25), C29(H29)
6.d Disordered Me refined with riding coordinates:
 C30(H30A,H30B,H30C,H30D,H30E,H30F)
6.e Idealised Me refined as rotating group:
 C22(H22A,H22B,H22C)
;
_olex2_submission_special_instructions 'No special instructions were received'

loop_
_space_group_symop_operation_xyz
'x, y, z'
'-x, y, -z+1/2'
'x+1/2, y+1/2, z'
'-x+1/2, y+1/2, -z+1/2'
'-x, -y, -z'
'x, -y, z-1/2'
'-x+1/2, -y+1/2, -z'
'x+1/2, -y+1/2, z-1/2'

loop_
_atom_site_label
_atom_site_type_symbol
_atom_site_fract_x
_atom_site_fract_y
_atom_site_fract_z
_atom_site_U_iso_or_equiv
_atom_site_adp_type
_atom_site_occupancy
_atom_site_site_symmetry_order
_atom_site_calc_flag
_atom_site_refinement_flags_posn
_atom_site_refinement_flags_adp
_atom_site_refinement_flags_occupancy
_atom_site_disorder_assembly
_atom_site_disorder_group
Co1 Co 0.36632(2) 0.41394(2) 0.54790(3) 0.01960(11) Uani 1 1 d . . . . .
O1 O 0.37029(6) 0.53993(10) 0.55051(12) 0.0243(4) Uani 1 1 d . . . . .
H1 H 0.361200 0.560951 0.497484 0.036 Uiso 1 1 d R . . . .
O2 O 0.39673(6) 0.29780(10) 0.55632(12) 0.0237(4) Uani 1 1 d . . . . .
H2 H 0.394464 0.275239 0.504083 0.036 Uiso 1 1 d R . . . .
O3 O 0.33618(7) 0.39669(10) 0.66772(12) 0.0258(4) Uani 1 1 d . . . . .
H3 H 0.350980 0.368115 0.712003 0.039 Uiso 1 1 d R . . . .
O4 O 0.36535(6) 0.41445(10) 0.40001(12) 0.0228(4) Uani 1 1 d . . . . .
H4 H 0.382140 0.379400 0.378916 0.034 Uiso 1 1 d R . . . .
N1 N 0.44019(8) 0.43405(12) 0.60247(15) 0.0220(5) Uani 1 1 d . . . . .
N2 N 0.29321(8) 0.39078(12) 0.49193(15) 0.0224(5) Uani 1 1 d . . . . .
C1 C 0.41773(10) 0.57214(15) 0.59482(19) 0.0271(6) Uani 1 1 d . . . . .
H1A H 0.414902 0.595604 0.656046 0.033 Uiso 1 1 calc R . . . .
H1B H 0.427407 0.614930 0.555120 0.033 Uiso 1 1 calc R . . . .
C2 C 0.45765(10) 0.50871(16) 0.60983(18) 0.0247(6) Uani 1 1 d . . . . .
C3 C 0.50865(10) 0.52422(17) 0.63163(19) 0.0300(6) Uani 1 1 d . . . . .
H3A H 0.520765 0.577283 0.636621 0.036 Uiso 1 1 calc R . . . .
C4 C 0.54149(10) 0.46058(18) 0.64594(19) 0.0323(7) Uani 1 1 d . . . . .
H4A H 0.576586 0.469713 0.660592 0.039 Uiso 1 1 calc R . . . .
C5 C 0.52317(10) 0.38369(17) 0.63889(18) 0.0283(6) Uani 1 1 d . . . . .
H5 H 0.545345 0.339593 0.649289 0.034 Uiso 1 1 calc R . . . .
C6 C 0.47177(10) 0.37230(16) 0.61632(17) 0.0237(6) Uani 1 1 d . . . . .
C7 C 0.44687(10) 0.29186(15) 0.60820(19) 0.0260(6) Uani 1 1 d . . . . .
H7A H 0.466100 0.254542 0.576197 0.031 Uiso 1 1 calc R . . . .
H7B H 0.446558 0.270718 0.671670 0.031 Uiso 1 1 calc R . . . .
C8 C 0.28411(10) 0.37700(17) 0.6523(2) 0.0303(6) Uani 1 1 d . . . . .
H8A H 0.265780 0.419178 0.679026 0.036 Uiso 1 1 calc R . . . .
H8B H 0.279703 0.326588 0.684815 0.036 Uiso 1 1 calc R . . . .
C9 C 0.26272(9) 0.36838(15) 0.54957(19) 0.0247(6) Uani 1 1 d . . . . .
C10 C 0.21508(10) 0.33936(16) 0.5144(2) 0.0309(6) Uani 1 1 d . . . . .
H10 H 0.193399 0.324543 0.555418 0.037 Uiso 1 1 calc R . . . .
C11 C 0.19995(10) 0.33256(16) 0.4182(2) 0.0322(7) Uani 1 1 d . . . . .
H11 H 0.167741 0.311769 0.392485 0.039 Uiso 1 1 calc R . . . .
C12 C 0.23155(10) 0.35593(16) 0.3589(2) 0.0291(6) Uani 1 1 d . . . . .
H12 H 0.221262 0.351876 0.292685 0.035 Uiso 1 1 calc R . . . .
C13 C 0.27822(9) 0.38517(15) 0.39837(19) 0.0234(6) Uani 1 1 d . . . . .
C14 C 0.31602(9) 0.41583(16) 0.34347(18) 0.0255(6) Uani 1 1 d . . . . .
H14A H 0.315121 0.382479 0.287046 0.031 Uiso 1 1 calc R . . . .
H14B H 0.307261 0.470896 0.322504 0.031 Uiso 1 1 calc R . . . .
O5 O 0.34525(7) 0.60984(10) 0.39234(12) 0.0291(4) Uani 1 1 d . . . . .
O6 O 0.36730(7) 0.70313(11) 0.29926(13) 0.0278(4) Uani 1 1 d . . . . .
O11 O 0.27284(7) 0.69907(12) 0.65593(14) 0.0337(5) Uani 1 1 d . . . . .
O12 O 0.29699(8) 0.81200(13) 0.72148(14) 0.0391(5) Uani 1 1 d . . . . .
N4 N 0.29130(8) 0.76574(14) 0.65515(16) 0.0267(5) Uani 1 1 d . . . . .
C15 C 0.35248(9) 0.68058(15) 0.37168(18) 0.0234(6) Uani 1 1 d . . . . .
C16 C 0.34005(9) 0.74556(15) 0.43524(18) 0.0214(5) Uani 1 1 d . . . . .
C17 C 0.34170(9) 0.82402(15) 0.40742(19) 0.0242(6) Uani 1 1 d . . . . .
H17 H 0.353796 0.837282 0.352306 0.029 Uiso 1 1 calc R . . . .
C18 C 0.32562(9) 0.88248(14) 0.46060(18) 0.0248(6) Uani 1 1 d D . . . .
C19 C 0.30742(9) 0.86999(15) 0.54316(19) 0.0250(6) Uani 1 1 d . . . . .
C20 C 0.30829(9) 0.78985(15) 0.56896(18) 0.0224(5) Uani 1 1 d . . . . .
C21 C 0.32326(9) 0.72860(15) 0.51715(18) 0.0229(5) Uani 1 1 d . . . . .
H21 H 0.322032 0.675167 0.537656 0.027 Uiso 1 1 calc R . . . .
C22 C 0.28553(11) 0.93601(17) 0.5922(2) 0.0332(7) Uani 1 1 d . . . . .
H22A H 0.309826 0.952361 0.648007 0.050 Uiso 1 1 calc GR . . . .
H22B H 0.254865 0.917313 0.611080 0.050 Uiso 1 1 calc GR . . . .
H22C H 0.277636 0.981338 0.549569 0.050 Uiso 1 1 calc GR . . . .
O7 O 0.41075(7) 0.31069(11) 0.31655(14) 0.0320(5) Uani 1 1 d . . . . .
O8 O 0.39023(7) 0.21410(11) 0.40857(13) 0.0316(4) Uani 1 1 d . . . . .
O9A O 0.3114(2) 0.9732(3) 0.3376(4) 0.0445(11) Uani 0.555(8) 1 d D U P A 1
O10A O 0.3462(4) 1.0158(4) 0.4763(7) 0.043(2) Uani 0.555(8) 1 d D U P A 1
N3A N 0.3281(5) 0.9631(3) 0.4216(5) 0.0317(10) Uani 0.555(8) 1 d D U P A 1
O13A O 0.4822(2) 0.2361(3) 0.0518(4) 0.0421(11) Uani 0.465(5) 1 d D U P B 1
O14A O 0.45873(17) 0.1224(3) -0.0187(3) 0.0421(11) Uani 0.465(5) 1 d D U P B 1
O15A O 0.42439(16) -0.0608(2) 0.3366(2) 0.0430(10) Uani 0.507(4) 1 d D U P C 1
O16A O 0.39754(16) -0.0903(2) 0.1915(3) 0.0430(10) Uani 0.507(4) 1 d D U P C 1
O9B O 0.2917(3) 0.9801(4) 0.3556(5) 0.0445(11) Uani 0.445(8) 1 d D U P A 2
O10B O 0.3559(5) 1.0114(5) 0.4642(9) 0.043(2) Uani 0.445(8) 1 d D U P A 2
N3B N 0.3235(5) 0.9650(4) 0.4256(8) 0.0317(10) Uani 0.445(8) 1 d D U P A 2
O13B O 0.45800(16) 0.2414(2) 0.0233(3) 0.0360(9) Uani 0.535(5) 1 d D U P B 2
O14B O 0.50369(13) 0.1370(2) 0.0253(3) 0.0360(9) Uani 0.535(5) 1 d D U P B 2
O15B O 0.37273(13) -0.0575(2) 0.2544(3) 0.0397(10) Uani 0.493(4) 1 d D U P C 2
O16B O 0.44797(14) -0.0892(2) 0.2338(3) 0.0397(10) Uani 0.493(4) 1 d D U P C 2
N5A N 0.4653(3) 0.1685(3) 0.0478(4) 0.0320(8) Uani 0.465(5) 1 d D U P B 1
N5B N 0.4716(3) 0.1753(3) 0.0565(4) 0.0320(8) Uani 0.535(5) 1 d D U P B 2
N6 N 0.41578(9) -0.04179(14) 0.24911(17) 0.0377(6) Uani 1 1 d D . . . .
C23 C 0.40516(10) 0.23933(16) 0.33750(19) 0.0262(6) Uani 1 1 d . . . . .
C24 C 0.41776(9) 0.17703(15) 0.27098(18) 0.0240(6) Uani 1 1 d . . . . .
C25 C 0.43659(10) 0.19906(16) 0.19303(19) 0.0268(6) Uani 1 1 d . . . . .
H25 H 0.440881 0.253695 0.180220 0.032 Uiso 1 1 calc R . . . .
C26 C 0.44920(9) 0.14163(16) 0.13368(18) 0.0267(6) Uani 1 1 d D . . . .
C27 C 0.44432(10) 0.06003(17) 0.1472(2) 0.0296(6) Uani 1 1 d . . . . .
C28 C 0.42403(10) 0.04164(16) 0.2259(2) 0.0288(6) Uani 1 1 d D . . . .
C29 C 0.41093(10) 0.09703(16) 0.2876(2) 0.0271(6) Uani 1 1 d . . . . .
H29 H 0.397546 0.080494 0.340190 0.033 Uiso 1 1 calc R . . . .
C30 C 0.45992(14) -0.0028(2) 0.0854(3) 0.0523(10) Uani 1 1 d . . . . .
H30A H 0.452861 -0.055444 0.108691 0.078 Uiso 0.5 1 calc R . P . .
H30B H 0.441204 0.003906 0.021073 0.078 Uiso 0.5 1 calc R . P . .
H30C H 0.495867 0.001972 0.086227 0.078 Uiso 0.5 1 calc R . P . .
H30D H 0.473761 0.022400 0.035302 0.078 Uiso 0.5 1 calc R . P . .
H30E H 0.485417 -0.036950 0.122921 0.078 Uiso 0.5 1 calc R . P . .
H30F H 0.430755 -0.035016 0.057767 0.078 Uiso 0.5 1 calc R . P . .

loop_
_atom_site_aniso_label
_atom_site_aniso_U_11
_atom_site_aniso_U_22
_atom_site_aniso_U_33
_atom_site_aniso_U_23
_atom_site_aniso_U_13
_atom_site_aniso_U_12
Co1 0.0204(2) 0.0188(2) 0.0206(2) -0.00088(17) 0.00657(16) -0.00112(17)
O1 0.0282(9) 0.0213(9) 0.0231(10) 0.0001(7) 0.0046(8) -0.0011(7)
O2 0.0248(9) 0.0223(9) 0.0246(10) -0.0039(7) 0.0061(8) -0.0002(7)
O3 0.0275(10) 0.0275(10) 0.0239(10) 0.0008(8) 0.0085(8) -0.0026(7)
O4 0.0224(9) 0.0237(9) 0.0233(9) -0.0029(8) 0.0072(8) 0.0006(7)
N1 0.0242(11) 0.0230(11) 0.0195(11) -0.0012(9) 0.0057(9) -0.0026(9)
N2 0.0225(11) 0.0193(11) 0.0268(12) -0.0007(9) 0.0085(10) 0.0012(8)
C1 0.0332(14) 0.0209(14) 0.0270(15) -0.0028(11) 0.0054(12) -0.0063(11)
C2 0.0291(14) 0.0272(14) 0.0183(13) -0.0025(11) 0.0057(11) -0.0056(11)
C3 0.0314(15) 0.0341(15) 0.0250(15) -0.0017(12) 0.0064(12) -0.0111(12)
C4 0.0225(14) 0.0493(18) 0.0253(15) -0.0019(13) 0.0052(12) -0.0081(12)
C5 0.0228(13) 0.0391(16) 0.0228(14) 0.0000(12) 0.0044(11) 0.0029(12)
C6 0.0272(13) 0.0289(14) 0.0164(13) -0.0014(11) 0.0072(11) 0.0009(11)
C7 0.0271(14) 0.0253(14) 0.0247(14) 0.0012(11) 0.0031(12) 0.0040(11)
C8 0.0272(14) 0.0330(16) 0.0336(16) -0.0008(13) 0.0136(13) -0.0002(11)
C9 0.0224(13) 0.0211(13) 0.0329(15) 0.0019(11) 0.0109(12) 0.0047(10)
C10 0.0225(14) 0.0258(14) 0.0472(19) 0.0030(13) 0.0138(13) 0.0019(11)
C11 0.0181(13) 0.0256(14) 0.051(2) -0.0011(13) 0.0030(13) 0.0005(11)
C12 0.0250(14) 0.0255(14) 0.0345(16) -0.0053(12) 0.0000(12) 0.0023(11)
C13 0.0235(13) 0.0183(12) 0.0286(15) -0.0022(11) 0.0053(11) 0.0039(10)
C14 0.0265(13) 0.0272(14) 0.0226(14) -0.0012(11) 0.0044(11) 0.0012(11)
O5 0.0437(11) 0.0197(9) 0.0237(10) 0.0000(8) 0.0062(9) 0.0016(8)
O6 0.0322(10) 0.0289(10) 0.0238(10) -0.0006(8) 0.0096(8) 0.0016(8)
O11 0.0318(11) 0.0395(12) 0.0307(11) 0.0076(9) 0.0080(9) -0.0029(9)
O12 0.0448(12) 0.0475(13) 0.0272(11) -0.0075(10) 0.0122(10) 0.0043(10)
N4 0.0193(11) 0.0354(13) 0.0256(13) 0.0014(10) 0.0048(10) 0.0055(10)
C15 0.0223(13) 0.0254(14) 0.0216(14) 0.0019(11) 0.0022(11) 0.0041(10)
C16 0.0204(12) 0.0224(13) 0.0210(13) 0.0005(10) 0.0028(11) 0.0025(10)
C17 0.0230(13) 0.0246(13) 0.0260(15) 0.0029(11) 0.0071(11) 0.0002(10)
C18 0.0223(13) 0.0193(13) 0.0330(15) 0.0019(11) 0.0057(12) 0.0004(10)
C19 0.0187(12) 0.0252(14) 0.0301(15) -0.0033(11) 0.0025(11) 0.0016(10)
C20 0.0186(12) 0.0279(14) 0.0207(13) 0.0003(11) 0.0043(11) 0.0005(10)
C21 0.0191(12) 0.0228(13) 0.0256(14) 0.0023(11) 0.0016(11) 0.0009(10)
C22 0.0312(15) 0.0295(15) 0.0415(18) -0.0059(13) 0.0136(14) 0.0046(12)
O7 0.0399(11) 0.0233(10) 0.0380(12) -0.0018(8) 0.0202(9) 0.0022(8)
O8 0.0408(11) 0.0288(10) 0.0283(11) -0.0065(8) 0.0143(9) -0.0070(8)
O9A 0.047(3) 0.0338(17) 0.051(2) 0.0146(17) 0.007(2) 0.012(2)
O10A 0.043(4) 0.0233(13) 0.067(3) -0.0092(14) 0.025(3) -0.0036(18)
N3A 0.032(2) 0.0211(12) 0.0463(16) 0.0017(11) 0.0175(15) 0.0041(11)
O13A 0.043(2) 0.049(2) 0.038(2) 0.0002(16) 0.0191(17) 0.0028(17)
O14A 0.043(2) 0.049(2) 0.038(2) 0.0002(16) 0.0191(17) 0.0028(17)
O15A 0.051(2) 0.0365(18) 0.041(2) -0.0055(14) 0.0097(16) -0.0109(14)
O16A 0.051(2) 0.0365(18) 0.041(2) -0.0055(14) 0.0097(16) -0.0109(14)
O9B 0.047(3) 0.0338(17) 0.051(2) 0.0146(17) 0.007(2) 0.012(2)
O10B 0.043(4) 0.0233(13) 0.067(3) -0.0092(14) 0.025(3) -0.0036(18)
N3B 0.032(2) 0.0211(12) 0.0463(16) 0.0017(11) 0.0175(15) 0.0041(11)
O13B 0.0374(17) 0.0336(16) 0.0423(19) 0.0003(13) 0.0211(15) 0.0002(12)
O14B 0.0374(17) 0.0336(16) 0.0423(19) 0.0003(13) 0.0211(15) 0.0002(12)
O15B 0.049(2) 0.0281(16) 0.046(2) -0.0003(14) 0.0194(16) -0.0032(14)
O16B 0.049(2) 0.0281(16) 0.046(2) -0.0003(14) 0.0194(16) -0.0032(14)
N5A 0.0327(19) 0.0410(15) 0.0229(14) -0.0011(12) 0.0066(14) 0.0131(13)
N5B 0.0327(19) 0.0410(15) 0.0229(14) -0.0011(12) 0.0066(14) 0.0131(13)
N6 0.0380(14) 0.0290(14) 0.0469(17) -0.0099(12) 0.0099(13) -0.0042(11)
C23 0.0251(13) 0.0303(15) 0.0246(15) -0.0028(12) 0.0082(12) -0.0009(11)
C24 0.0226(13) 0.0261(14) 0.0235(14) -0.0042(11) 0.0050(11) 0.0010(10)
C25 0.0271(14) 0.0278(14) 0.0259(15) -0.0006(11) 0.0065(12) 0.0040(11)
C26 0.0231(13) 0.0345(15) 0.0226(14) -0.0007(12) 0.0051(12) 0.0058(11)
C27 0.0228(13) 0.0345(15) 0.0309(16) -0.0102(12) 0.0041(12) 0.0010(11)
C28 0.0255(14) 0.0243(14) 0.0365(17) -0.0071(12) 0.0062(12) -0.0028(11)
C29 0.0232(13) 0.0296(15) 0.0288(15) -0.0027(12) 0.0057(12) -0.0027(11)
C30 0.060(2) 0.0385(18) 0.070(3) -0.0233(17) 0.042(2) -0.0096(16)

loop_
_atom_type_symbol
_atom_type_description
_atom_type_scat_dispersion_real
_atom_type_scat_dispersion_imag
_atom_type_scat_source
C C 0.0181 0.0091 'International Tables Vol C Tables 4.2.6.8 and 6.1.1.4'
H H 0.0000 0.0000 'International Tables Vol C Tables 4.2.6.8 and 6.1.1.4'
Co Co -2.3653 3.6143 'International Tables Vol C Tables 4.2.6.8 and 6.1.1.4'
N N 0.0311 0.0180 'International Tables Vol C Tables 4.2.6.8 and 6.1.1.4'
O O 0.0492 0.0322 'International Tables Vol C Tables 4.2.6.8 and 6.1.1.4'

loop_
_geom_angle_atom_site_label_1
_geom_angle_atom_site_label_2
_geom_angle_atom_site_label_3
_geom_angle
_geom_angle_site_symmetry_1
_geom_angle_site_symmetry_3
_geom_angle_publ_flag
O1 Co1 O4 90.26(7) . . ?
O2 Co1 O1 154.57(7) . . ?
O2 Co1 O4 89.40(7) . . ?
O3 Co1 O1 98.69(7) . . ?
O3 Co1 O2 92.09(7) . . ?
O3 Co1 O4 155.20(7) . . ?
N1 Co1 O1 77.56(8) . . ?
N1 Co1 O2 77.65(8) . . ?
N1 Co1 O3 102.57(8) . . ?
N1 Co1 O4 101.93(7) . . ?
N2 Co1 O1 103.93(8) . . ?
N2 Co1 O2 100.79(7) . . ?
N2 Co1 O3 78.05(8) . . ?
N2 Co1 O4 77.35(7) . . ?
N2 Co1 N1 178.31(8) . . ?
C1 O1 Co1 115.11(14) . . ?
C7 O2 Co1 114.70(14) . . ?
C8 O3 Co1 116.18(15) . . ?
C14 O4 Co1 113.67(14) . . ?
C2 N1 Co1 119.59(18) . . ?
C6 N1 Co1 119.00(17) . . ?
C6 N1 C2 120.6(2) . . ?
C9 N2 Co1 118.69(18) . . ?
C9 N2 C13 120.6(2) . . ?
C13 N2 Co1 119.83(16) . . ?
O1 C1 C2 111.0(2) . . ?
N1 C2 C1 114.7(2) . . ?
N1 C2 C3 121.2(3) . . ?
C3 C2 C1 124.1(2) . . ?
C4 C3 C2 118.5(3) . . ?
C5 C4 C3 120.0(3) . . ?
C4 C5 C6 118.6(3) . . ?
N1 C6 C5 121.1(2) . . ?
N1 C6 C7 114.8(2) . . ?
C5 C6 C7 124.0(2) . . ?
O2 C7 C6 110.3(2) . . ?
O3 C8 C9 111.0(2) . . ?
N2 C9 C8 115.2(2) . . ?
N2 C9 C10 121.1(3) . . ?
C10 C9 C8 123.6(2) . . ?
C11 C10 C9 118.3(3) . . ?
C10 C11 C12 120.4(3) . . ?
C13 C12 C11 118.4(3) . . ?
N2 C13 C12 121.3(2) . . ?
N2 C13 C14 114.0(2) . . ?
C12 C13 C14 124.7(2) . . ?
O4 C14 C13 110.6(2) . . ?
O11 N4 C20 117.1(2) . . ?
O12 N4 O11 124.1(2) . . ?
O12 N4 C20 118.8(2) . . ?
O5 C15 O6 125.4(2) . . ?
O5 C15 C16 118.5(2) . . ?
O6 C15 C16 116.1(2) . . ?
C17 C16 C15 119.2(2) . . ?
C17 C16 C21 118.8(2) . . ?
C21 C16 C15 121.8(2) . . ?
C18 C17 C16 119.1(2) . . ?
C17 C18 C19 125.4(2) . . ?
C17 C18 N3A 113.4(5) . . ?
C17 C18 N3B 118.4(7) . . ?
C19 C18 N3A 121.2(5) . . ?
C19 C18 N3B 116.1(7) . . ?
C18 C19 C22 122.3(2) . . ?
C20 C19 C18 112.6(2) . . ?
C20 C19 C22 124.9(2) . . ?
C19 C20 N4 120.1(2) . . ?
C21 C20 N4 115.6(2) . . ?
C21 C20 C19 124.3(2) . . ?
C20 C21 C16 119.7(2) . . ?
O9A N3A C18 118.2(4) . . ?
O9A N3A O10A 124.5(4) . . ?
O10A N3A C18 117.3(4) . . ?
O9B N3B C18 117.0(4) . . ?
O9B N3B O10B 125.0(5) . . ?
O10B N3B C18 117.8(5) . . ?
O13A N5A O14A 128.5(4) . . ?
O13A N5A C26 114.6(4) . . ?
O14A N5A C26 116.8(4) . . ?
O13B N5B O14B 120.1(3) . . ?
O13B N5B C26 119.9(3) . . ?
O14B N5B C26 119.9(3) . . ?
O15A N6 C28 117.2(3) . . ?
O16A N6 O15A 119.2(3) . . ?
O16A N6 C28 123.2(3) . . ?
O15B N6 O16B 126.5(3) . . ?
O15B N6 C28 114.4(3) . . ?
O16B N6 C28 115.4(3) . . ?
O7 C23 C24 117.1(2) . . ?
O8 C23 O7 126.7(2) . . ?
O8 C23 C24 116.2(2) . . ?
C25 C24 C23 120.4(2) . . ?
C25 C24 C29 119.2(2) . . ?
C29 C24 C23 120.5(2) . . ?
C24 C25 C26 120.1(2) . . ?
C25 C26 N5A 117.7(3) . . ?
C25 C26 N5B 113.1(3) . . ?
C25 C26 C27 123.9(2) . . ?
C27 C26 N5A 118.2(3) . . ?
C27 C26 N5B 122.9(3) . . ?
C26 C27 C28 113.3(2) . . ?
C26 C27 C30 124.3(3) . . ?
C28 C27 C30 122.4(3) . . ?
C27 C28 N6 120.1(2) . . ?
C29 C28 N6 115.0(2) . . ?
C29 C28 C27 124.9(3) . . ?
C24 C29 C28 118.6(3) . . ?

loop_
_geom_bond_atom_site_label_1
_geom_bond_atom_site_label_2
_geom_bond_distance
_geom_bond_site_symmetry_2
_geom_bond_publ_flag
Co1 O1 2.1232(17) . ?
Co1 O2 2.1172(17) . ?
Co1 O3 2.0850(17) . ?
Co1 O4 2.1437(17) . ?
Co1 N1 2.041(2) . ?
Co1 N2 2.035(2) . ?
O1 C1 1.432(3) . ?
O2 C7 1.428(3) . ?
O3 C8 1.430(3) . ?
O4 C14 1.431(3) . ?
N1 C2 1.340(3) . ?
N1 C6 1.339(3) . ?
N2 C9 1.344(3) . ?
N2 C13 1.344(3) . ?
C1 C2 1.508(4) . ?
C2 C3 1.387(4) . ?
C3 C4 1.385(4) . ?
C4 C5 1.384(4) . ?
C5 C6 1.387(4) . ?
C6 C7 1.508(4) . ?
C8 C9 1.499(4) . ?
C9 C10 1.386(4) . ?
C10 C11 1.384(4) . ?
C11 C12 1.388(4) . ?
C12 C13 1.379(4) . ?
C13 C14 1.511(4) . ?
O5 C15 1.253(3) . ?
O6 C15 1.257(3) . ?
O11 N4 1.231(3) . ?
O12 N4 1.225(3) . ?
N4 C20 1.474(3) . ?
C15 C16 1.512(3) . ?
C16 C17 1.384(4) . ?
C16 C21 1.385(4) . ?
C17 C18 1.375(4) . ?
C18 C19 1.400(4) . ?
C18 N3A 1.477(4) . ?
C18 N3B 1.476(4) . ?
C19 C20 1.399(4) . ?
C19 C22 1.505(4) . ?
C20 C21 1.384(4) . ?
O7 C23 1.256(3) . ?
O8 C23 1.255(3) . ?
O9A N3A 1.228(4) . ?
O10A N3A 1.228(4) . ?
O13A N5A 1.224(4) . ?
O14A N5A 1.225(4) . ?
O15A N6 1.287(3) . ?
O16A N6 1.205(3) . ?
O9B N3B 1.227(4) . ?
O10B N3B 1.227(4) . ?
O13B N5B 1.240(3) . ?
O14B N5B 1.241(4) . ?
O15B N6 1.218(3) . ?
O16B N6 1.237(3) . ?
N5A C26 1.473(4) . ?
N5B C26 1.489(4) . ?
N6 C28 1.472(4) . ?
C23 C24 1.510(4) . ?
C24 C25 1.382(4) . ?
C24 C29 1.387(4) . ?
C25 C26 1.382(4) . ?
C26 C27 1.397(4) . ?
C27 C28 1.399(4) . ?
C27 C30 1.501(4) . ?
C28 C29 1.388(4) . ?
